data_7112212
loop_
_publ_author_name
'Qipu Lin'
'Xianhui Bub'
'Pingyun Feng'

_publ_section_title
;
 An infinite square lattice of super-supertetrahedral T6-like tin
 oxyselenide clusters
;
_journal_name_full Chem.Commun.
_journal_page_first 4044
_journal_paper_doi 10.1039/C4CC00583J
_journal_volume 50
_journal_year 2014
_chemical_formula_moiety 'Se7 Sn3, 0.57(C9 H16 N2),0.43(C9 H14 N2)'
_chemical_formula_sum 'C9 H15.14 N2 Se7 Sn3'
_chemical_formula_weight 1060.22
_chemical_name_systematic
; 
 ? 
;
_space_group_IT_number 18
_symmetry_cell_setting orthorhombic
_symmetry_space_group_name_Hall 'P 2 2ab'
_symmetry_space_group_name_H-M 'P 21 21 2'
_atom_sites_solution_hydrogens geom
_atom_sites_solution_primary direct
_atom_sites_solution_secondary difmap
_audit_creation_method SHELXL-97
_cell_angle_alpha 90.00
_cell_angle_beta 90.00
_cell_angle_gamma 90.00
_cell_formula_units_Z 4
_cell_length_a 13.83800(10)
_cell_length_b 23.1751(2)
_cell_length_c 9.80980(10)
_cell_measurement_reflns_used 9925
_cell_measurement_temperature 296(2)
_cell_measurement_theta_max 26.39
_cell_measurement_theta_min 2.25
_cell_volume 3145.97(5)
_computing_cell_refinement 'Bruker SAINT'
_computing_data_collection 'Bruker APEX2'
_computing_data_reduction 'Bruker SAINT'
_computing_molecular_graphics 'Bruker SHELXTL'
_computing_publication_material 'Bruker SHELXTL'
_computing_structure_refinement 'SHELXL-97 (Sheldrick, 1997)'
_computing_structure_solution 'SHELXS-97 (Sheldrick, 1990)'
_diffrn_ambient_temperature 296(2)
_diffrn_measured_fraction_theta_full 0.998
_diffrn_measured_fraction_theta_max 0.998
_diffrn_measurement_device_type 'Bruker APEX-II CCD'
_diffrn_measurement_method '\f and \w scans'
_diffrn_radiation_monochromator graphite
_diffrn_radiation_source 'fine-focus sealed tube'
_diffrn_radiation_type MoK\a
_diffrn_radiation_wavelength 0.71073
_diffrn_reflns_av_R_equivalents 0.0294
_diffrn_reflns_av_sigmaI/netI 0.0295
_diffrn_reflns_limit_h_max 16
_diffrn_reflns_limit_h_min -17
_diffrn_reflns_limit_k_max 29
_diffrn_reflns_limit_k_min -29
_diffrn_reflns_limit_l_max 12
_diffrn_reflns_limit_l_min -11
_diffrn_reflns_number 32850
_diffrn_reflns_theta_full 26.47
_diffrn_reflns_theta_max 26.47
_diffrn_reflns_theta_min 1.71
_diffrn_standards_decay_% 0
_diffrn_standards_interval_count none
_diffrn_standards_interval_time 0
_diffrn_standards_number 0
_exptl_absorpt_coefficient_mu 10.458
_exptl_absorpt_correction_T_max 0.123
_exptl_absorpt_correction_T_min 0.061
_exptl_absorpt_correction_type multi-scan
_exptl_crystal_colour red
_exptl_crystal_density_diffrn 2.239
_exptl_crystal_density_meas 2.13
_exptl_crystal_density_method 'not measured'
_exptl_crystal_description block
_exptl_crystal_F_000 2862
_exptl_crystal_size_max 0.3
_exptl_crystal_size_mid 0.24
_exptl_crystal_size_min 0.20
_refine_diff_density_max 1.698
_refine_diff_density_min -0.689
_refine_diff_density_rms 0.234
_refine_ls_abs_structure_details 'Flack H D (1983), Acta Cryst. A39, 876-881'
_refine_ls_abs_structure_Flack 0.022(11)
_refine_ls_extinction_method none
_refine_ls_goodness_of_fit_ref 1.106
_refine_ls_hydrogen_treatment constr
_refine_ls_matrix_type full
_refine_ls_number_parameters 291
_refine_ls_number_reflns 6485
_refine_ls_number_restraints 250
_refine_ls_restrained_S_all 1.122
_refine_ls_R_factor_all 0.0329
_refine_ls_R_factor_gt 0.0305
_refine_ls_shift/su_max 0.001
_refine_ls_shift/su_mean 0.000
_refine_ls_structure_factor_coef Fsqd
_refine_ls_weighting_details 'calc w=1/[\s^2^(Fo^2^)+(0.0621P)^2^+3.7717P] where P=(Fo^2^+2Fc^2^)/3'
_refine_ls_weighting_scheme calc
_refine_ls_wR_factor_gt 0.0953
_refine_ls_wR_factor_ref 0.0965
_reflns_number_gt 6124
_reflns_number_total 6485
_reflns_threshold_expression >2sigma(I)
_cod_data_source_file c4cc00583j2.cif
_cod_data_source_block a1
_cod_original_sg_symbol_H-M P2(1)2(1)2
_cod_database_code 7112212

loop_
_symmetry_equiv_pos_as_xyz
'x, y, z'
'-x, -y, z'
'-x+1/2, y+1/2, -z'
'x+1/2, -y+1/2, -z'

loop_
_atom_site_label
_atom_site_type_symbol
_atom_site_fract_x
_atom_site_fract_y
_atom_site_fract_z
_atom_site_U_iso_or_equiv
_atom_site_adp_type
_atom_site_occupancy
_atom_site_symmetry_multiplicity
_atom_site_calc_flag
_atom_site_refinement_flags
_atom_site_disorder_assembly
_atom_site_disorder_group
Sn1 Sn 0.51862(4) 0.42203(2) 0.37884(6) 0.02751(13) Uani 1 1 d . . .
Sn2 Sn 0.68541(4) 0.29658(2) 0.45537(6) 0.02624(12) Uani 1 1 d . . .
Sn3 Sn 0.41996(4) 0.27702(2) 0.48222(6) 0.02578(12) Uani 1 1 d . . .
Se4 Se 0.54453(5) 0.34919(3) 0.60784(8) 0.02583(17) Uani 1 1 d . . .
Se5 Se 0.68116(6) 0.38288(3) 0.29180(9) 0.03159(18) Uani 1 1 d . . .
Se6 Se 0.37503(6) 0.35807(3) 0.31434(9) 0.03123(18) Uani 1 1 d . . .
Se7 Se 0.5000 0.5000 0.56024(12) 0.0326(3) Uani 1 2 d S . .
Se8 Se 0.80019(6) 0.29559(4) 0.65573(8) 0.03219(19) Uani 1 1 d . . .
Se9 Se 0.5000 0.5000 0.18716(13) 0.0398(3) Uani 1 2 d S . .
Se10 Se 0.56461(6) 0.21530(3) 0.40792(10) 0.0341(2) Uani 1 1 d . . .
Se11 Se 0.82034(6) 0.24051(4) 0.30547(9) 0.03316(19) Uani 1 1 d . . .
N1 N 0.4701(9) 0.2636(5) 1.0462(11) 0.041(3) Uani 0.570(6) 1 d PDU A 1
H1A H 0.4365 0.2644 1.1199 0.049 Uiso 0.570(6) 1 calc PR A 1
N2 N 0.5638(8) 0.2057(5) 0.8823(11) 0.041(2) Uani 0.570(6) 1 d PDU A 1
C1 C 0.5185(9) 0.3153(5) 0.9898(13) 0.035(3) Uani 0.570(6) 1 d PDU A 1
H1B H 0.5133 0.3469 1.0542 0.042 Uiso 0.570(6) 1 calc PR A 1
H1C H 0.4867 0.3268 0.9060 0.042 Uiso 0.570(6) 1 calc PR A 1
C2 C 0.6229(9) 0.3031(6) 0.9618(14) 0.039(3) Uani 0.570(6) 1 d PDU A 1
H2A H 0.6569 0.2978 1.0473 0.047 Uiso 0.570(6) 1 calc PR A 1
H2B H 0.6514 0.3358 0.9150 0.047 Uiso 0.570(6) 1 calc PR A 1
C3 C 0.6339(9) 0.2501(5) 0.8758(12) 0.029(2) Uani 0.570(6) 1 d PDU A 1
H3B H 0.6868 0.2464 0.8182 0.035 Uiso 0.570(6) 1 calc PR A 1
C4 C 0.5750(15) 0.1567(6) 0.7891(15) 0.060(3) Uani 0.570(6) 1 d PDU A 1
H4A H 0.6215 0.1661 0.7185 0.072 Uiso 0.570(6) 1 calc PR A 1
H4B H 0.5137 0.1479 0.7460 0.072 Uiso 0.570(6) 1 calc PR A 1
C5 C 0.6096(14) 0.1055(8) 0.870(2) 0.078(4) Uani 0.570(6) 1 d PDU A 1
H5A H 0.6583 0.1174 0.9357 0.094 Uiso 0.570(6) 1 calc PR A 1
H5B H 0.6377 0.0768 0.8103 0.094 Uiso 0.570(6) 1 calc PR A 1
C6 C 0.5224(16) 0.0809(8) 0.943(2) 0.086(4) Uani 0.570(6) 1 d PDU A 1
H6A H 0.4751 0.0710 0.8742 0.103 Uiso 0.570(6) 1 calc PR A 1
H6B H 0.5426 0.0450 0.9855 0.103 Uiso 0.570(6) 1 calc PR A 1
C7 C 0.4711(16) 0.1159(8) 1.051(2) 0.079(4) Uani 0.570(6) 1 d PDU A 1
H7A H 0.5181 0.1318 1.1139 0.095 Uiso 0.570(6) 1 calc PR A 1
H7B H 0.4277 0.0911 1.1019 0.095 Uiso 0.570(6) 1 calc PR A 1
C8 C 0.4139(11) 0.1646(6) 0.9862(19) 0.059(3) Uani 0.570(6) 1 d PDU A 1
H8A H 0.3595 0.1751 1.0434 0.071 Uiso 0.570(6) 1 calc PR A 1
H8B H 0.3896 0.1529 0.8975 0.071 Uiso 0.570(6) 1 calc PR A 1
C9 C 0.4833(9) 0.2152(5) 0.9718(12) 0.034(2) Uani 0.570(6) 1 d PDU A 1
N3 N 0.2963(13) 0.4090(7) 0.7835(17) 0.053(3) Uani 0.430(6) 1 d PDU A 2
H3A H 0.3032 0.3732 0.7624 0.063 Uiso 0.430(6) 1 calc PR A 2
N4 N 0.2577(9) 0.5052(4) 0.7213(13) 0.029(3) Uani 0.430(6) 1 d PDU A 2
C11 C 0.324(2) 0.4275(9) 0.922(2) 0.070(4) Uani 0.430(6) 1 d PDU A 2
H11A H 0.3939 0.4297 0.9271 0.084 Uiso 0.430(6) 1 calc PR A 2
H11B H 0.3027 0.3985 0.9867 0.084 Uiso 0.430(6) 1 calc PR A 2
C12 C 0.2816(19) 0.4858(8) 0.963(2) 0.068(4) Uani 0.430(6) 1 d PDU A 2
H12A H 0.2498 0.4942 1.0443 0.081 Uiso 0.430(6) 1 calc PR A 2
C13 C 0.3012(16) 0.5282(7) 0.8461(16) 0.049(4) Uani 0.430(6) 1 d PDU A 2
H13A H 0.2734 0.5656 0.8672 0.059 Uiso 0.430(6) 1 calc PR A 2
H13B H 0.3703 0.5330 0.8337 0.059 Uiso 0.430(6) 1 calc PR A 2
C14 C 0.2270(13) 0.5455(7) 0.616(2) 0.050(4) Uani 0.430(6) 1 d PDU A 2
H14A H 0.2719 0.5682 0.5702 0.060 Uiso 0.430(6) 1 calc PR A 2
C15 C 0.1208(13) 0.5497(8) 0.583(3) 0.061(4) Uani 0.430(6) 1 d PDU A 2
H15A H 0.1064 0.5868 0.5426 0.073 Uiso 0.430(6) 1 calc PR A 2
H15B H 0.0828 0.5457 0.6659 0.073 Uiso 0.430(6) 1 calc PR A 2
C16 C 0.097(2) 0.5012(7) 0.484(2) 0.065(4) Uani 0.430(6) 1 d PDU A 2
H16A H 0.1409 0.5039 0.4073 0.078 Uiso 0.430(6) 1 calc PR A 2
H16B H 0.0322 0.5071 0.4501 0.078 Uiso 0.430(6) 1 calc PR A 2
C17 C 0.1038(13) 0.4405(7) 0.543(3) 0.058(4) Uani 0.430(6) 1 d PDU A 2
H17A H 0.0695 0.4388 0.6292 0.069 Uiso 0.430(6) 1 calc PR A 2
H17B H 0.0739 0.4133 0.4809 0.069 Uiso 0.430(6) 1 calc PR A 2
C18 C 0.2085(12) 0.4245(7) 0.5646(16) 0.046(3) Uani 0.430(6) 1 d PDU A 2
H18A H 0.2405 0.4026 0.4993 0.055 Uiso 0.430(6) 1 calc PR A 2
C19 C 0.2621(12) 0.4439(5) 0.6919(16) 0.038(3) Uani 0.430(6) 1 d PDU A 2

loop_
_atom_site_aniso_label
_atom_site_aniso_U_11
_atom_site_aniso_U_22
_atom_site_aniso_U_33
_atom_site_aniso_U_23
_atom_site_aniso_U_13
_atom_site_aniso_U_12
Sn1 0.0219(3) 0.0194(2) 0.0412(3) -0.0023(2) 0.0003(2) 0.0022(2)
Sn2 0.0171(2) 0.0235(2) 0.0381(3) 0.0020(2) -0.0026(2) 0.0022(2)
Sn3 0.0162(2) 0.0238(2) 0.0374(3) 0.0030(2) 0.0006(2) -0.00101(19)
Se4 0.0192(4) 0.0255(4) 0.0328(4) -0.0007(3) -0.0010(3) 0.0006(3)
Se5 0.0262(4) 0.0299(4) 0.0387(4) 0.0046(3) 0.0068(4) 0.0047(3)
Se6 0.0252(4) 0.0282(4) 0.0403(4) 0.0036(3) -0.0084(3) -0.0011(3)
Se7 0.0378(7) 0.0245(5) 0.0356(6) 0.000 0.000 0.0035(5)
Se8 0.0226(4) 0.0369(4) 0.0371(4) -0.0055(3) -0.0030(3) 0.0093(3)
Se9 0.0570(9) 0.0266(6) 0.0360(6) 0.000 0.000 0.0055(5)
Se10 0.0221(4) 0.0236(4) 0.0565(5) -0.0069(4) -0.0004(4) 0.0016(3)
Se11 0.0250(4) 0.0411(5) 0.0334(4) -0.0004(3) 0.0005(3) 0.0095(3)
N1 0.045(6) 0.061(6) 0.017(4) -0.002(4) 0.010(4) 0.004(5)
N2 0.048(5) 0.053(5) 0.023(4) -0.002(4) 0.015(4) -0.004(4)
C1 0.040(6) 0.051(6) 0.013(5) -0.009(4) 0.003(5) 0.001(5)
C2 0.041(6) 0.050(6) 0.026(5) -0.008(5) 0.003(5) -0.008(5)
C3 0.026(5) 0.046(6) 0.015(5) 0.000(4) 0.009(4) 0.000(4)
C4 0.075(8) 0.057(6) 0.047(7) -0.009(5) 0.024(6) 0.003(6)
C5 0.094(9) 0.060(7) 0.081(8) 0.004(7) 0.016(7) 0.006(7)
C6 0.097(9) 0.062(7) 0.097(9) 0.015(7) 0.015(8) -0.001(7)
C7 0.087(9) 0.069(7) 0.081(8) 0.017(7) 0.015(7) -0.013(7)
C8 0.059(7) 0.069(7) 0.049(7) 0.009(6) 0.016(6) -0.016(6)
C9 0.039(5) 0.052(5) 0.012(4) -0.001(4) 0.012(4) -0.008(5)
N3 0.043(7) 0.024(6) 0.091(8) 0.000(6) 0.027(7) 0.011(6)
N4 0.016(5) 0.009(4) 0.062(6) -0.011(4) 0.027(5) -0.005(4)
C11 0.062(9) 0.047(7) 0.100(8) 0.001(7) -0.007(8) 0.002(7)
C12 0.056(9) 0.062(8) 0.085(8) -0.013(7) -0.006(8) -0.002(7)
C13 0.031(7) 0.037(7) 0.081(8) -0.020(6) 0.004(7) -0.005(6)
C14 0.048(7) 0.024(6) 0.076(8) 0.008(6) 0.023(7) -0.004(6)
C15 0.064(8) 0.030(6) 0.089(9) 0.008(7) 0.004(8) -0.001(7)
C16 0.080(9) 0.036(7) 0.078(9) 0.006(7) 0.002(8) -0.004(7)
C17 0.077(8) 0.030(6) 0.066(8) -0.006(7) 0.014(7) -0.007(7)
C18 0.058(7) 0.020(6) 0.059(7) -0.017(5) 0.046(6) -0.008(6)
C19 0.034(6) 0.014(5) 0.065(7) -0.006(5) 0.040(5) -0.006(5)

loop_
_atom_type_symbol
_atom_type_description
_atom_type_scat_dispersion_real
_atom_type_scat_dispersion_imag
_atom_type_scat_source
C C 0.0033 0.0016 'International Tables Vol C Tables 4.2.6.8 and 6.1.1.4'
H H 0.0000 0.0000 'International Tables Vol C Tables 4.2.6.8 and 6.1.1.4'
N N 0.0061 0.0033 'International Tables Vol C Tables 4.2.6.8 and 6.1.1.4'
O O 0.0106 0.0060 'International Tables Vol C Tables 4.2.6.8 and 6.1.1.4'
Se Se -0.0929 2.2259 'International Tables Vol C Tables 4.2.6.8 and 6.1.1.4'
Sn Sn -0.6537 1.4246 'International Tables Vol C Tables 4.2.6.8 and 6.1.1.4'

loop_
_geom_angle_atom_site_label_1
_geom_angle_atom_site_label_2
_geom_angle_atom_site_label_3
_geom_angle
_geom_angle_site_symmetry_1
_geom_angle_site_symmetry_3
Se7 Sn1 Se6 120.32(3) . .
Se7 Sn1 Se5 124.78(3) . .
Se6 Sn1 Se5 113.12(3) . .
Se7 Sn1 Se9 90.13(3) . .
Se6 Sn1 Se9 98.38(3) . .
Se5 Sn1 Se9 95.22(3) . .
Se7 Sn1 Se4 83.20(3) . .
Se6 Sn1 Se4 87.08(3) . .
Se5 Sn1 Se4 86.69(3) . .
Se9 Sn1 Se4 172.92(3) . .
Se8 Sn2 Se10 123.02(4) . .
Se8 Sn2 Se5 120.53(4) . .
Se10 Sn2 Se5 116.42(3) . .
Se8 Sn2 Se11 89.12(3) . .
Se10 Sn2 Se11 89.91(3) . .
Se5 Sn2 Se11 92.88(3) . .
Se8 Sn2 Se4 91.53(3) . .
Se10 Sn2 Se4 87.83(3) . .
Se5 Sn2 Se4 88.75(3) . .
Se11 Sn2 Se4 177.63(3) . .
Se11 Sn3 Se10 124.70(4) 4_456 .
Se11 Sn3 Se6 120.80(3) 4_456 .
Se10 Sn3 Se6 114.42(3) . .
Se11 Sn3 Se4 94.11(3) 4_456 .
Se10 Sn3 Se4 88.68(3) . .
Se6 Sn3 Se4 89.67(3) . .
Se11 Sn3 Se8 88.75(3) 4_456 4_456
Se10 Sn3 Se8 89.38(3) . 4_456
Se6 Sn3 Se8 89.20(3) . 4_456
Se4 Sn3 Se8 177.12(3) . 4_456
Sn3 Se4 Sn2 85.96(3) . .
Sn3 Se4 Sn1 85.78(3) . .
Sn2 Se4 Sn1 85.55(3) . .
Sn2 Se5 Sn1 95.02(3) . .
Sn1 Se6 Sn3 94.41(3) . .
Sn1 Se7 Sn1 91.45(4) . 2_665
Sn2 Se8 Sn3 90.09(3) . 4_556
Sn1 Se9 Sn1 88.29(4) 2_665 .
Sn2 Se10 Sn3 92.72(3) . .
Sn3 Se11 Sn2 90.33(3) 4_556 .
C9 N1 C1 114.1(9) . .
C9 N1 H1A 122.9 . .
C1 N1 H1A 122.9 . .
C3 N2 C9 116.5(9) . .
C3 N2 C4 117.5(10) . .
C9 N2 C4 125.7(11) . .
N1 C1 C2 110.7(11) . .
N1 C1 H1B 109.5 . .
C2 C1 H1B 109.5 . .
N1 C1 H1C 109.5 . .
C2 C1 H1C 109.5 . .
H1B C1 H1C 108.1 . .
C1 C2 C3 110.8(10) . .
C1 C2 H2A 109.5 . .
C3 C2 H2A 109.5 . .
C1 C2 H2B 109.5 . .
C3 C2 H2B 109.5 . .
H2A C2 H2B 108.1 . .
N2 C3 C2 120.1(10) . .
N2 C3 H3B 119.9 . .
C2 C3 H3B 119.9 . .
N2 C4 C5 108.3(13) . .
N2 C4 H4A 110.0 . .
C5 C4 H4A 110.0 . .
N2 C4 H4B 110.0 . .
C5 C4 H4B 110.0 . .
H4A C4 H4B 108.4 . .
C4 C5 C6 107.1(14) . .
C4 C5 H5A 110.3 . .
C6 C5 H5A 110.3 . .
C4 C5 H5B 110.3 . .
C6 C5 H5B 110.3 . .
H5A C5 H5B 108.6 . .
C7 C6 C5 120.2(17) . .
C7 C6 H6A 107.3 . .
C5 C6 H6A 107.3 . .
C7 C6 H6B 107.3 . .
C5 C6 H6B 107.3 . .
H6A C6 H6B 106.9 . .
C6 C7 C8 110.6(15) . .
C6 C7 H7A 109.5 . .
C8 C7 H7A 109.5 . .
C6 C7 H7B 109.5 . .
C8 C7 H7B 109.5 . .
H7A C7 H7B 108.1 . .
C7 C8 C9 106.5(13) . .
C7 C8 H8A 110.4 . .
C9 C8 H8A 110.4 . .
C7 C8 H8B 110.4 . .
C9 C8 H8B 110.4 . .
H8A C8 H8B 108.6 . .
N1 C9 N2 124.3(10) . .
N1 C9 C8 120.3(10) . .
N2 C9 C8 115.3(10) . .
C19 N3 C11 123.4(14) . .
C19 N3 H3A 118.3 . .
C11 N3 H3A 118.3 . .
C19 N4 C14 120.0(12) . .
C19 N4 C13 120.4(12) . .
C14 N4 C13 118.6(12) . .
N3 C11 C12 113.7(15) . .
N3 C11 H11A 108.8 . .
C12 C11 H11A 108.8 . .
N3 C11 H11B 108.8 . .
C12 C11 H11B 108.8 . .
H11A C11 H11B 107.7 . .
C11 C12 C13 107.5(15) . .
C11 C12 H12A 126.3 . .
C13 C12 H12A 126.3 . .
N4 C13 C12 108.6(13) . .
N4 C13 H13A 110.0 . .
C12 C13 H13A 110.0 . .
N4 C13 H13B 110.0 . .
C12 C13 H13B 110.0 . .
H13A C13 H13B 108.3 . .
N4 C14 C15 118.5(15) . .
N4 C14 H14A 120.8 . .
C15 C14 H14A 120.8 . .
C14 C15 C16 107.4(16) . .
C14 C15 H15A 110.2 . .
C16 C15 H15A 110.2 . .
C14 C15 H15B 110.2 . .
C16 C15 H15B 110.2 . .
H15A C15 H15B 108.5 . .
C15 C16 C17 115.3(16) . .
C15 C16 H16A 108.5 . .
C17 C16 H16A 108.5 . .
C15 C16 H16B 108.5 . .
C17 C16 H16B 108.5 . .
H16A C16 H16B 107.5 . .
C18 C17 C16 109.7(15) . .
C18 C17 H17A 109.7 . .
C16 C17 H17A 109.7 . .
C18 C17 H17B 109.7 . .
C16 C17 H17B 109.7 . .
H17A C17 H17B 108.2 . .
C17 C18 C19 120.7(15) . .
C17 C18 H18A 119.6 . .
C19 C18 H18A 119.6 . .
N3 C19 N4 119.2(12) . .
N3 C19 C18 124.3(12) . .
N4 C19 C18 115.6(11) . .

loop_
_geom_bond_atom_site_label_1
_geom_bond_atom_site_label_2
_geom_bond_distance
_geom_bond_site_symmetry_2
Sn1 Se7 2.5491(10) .
Sn1 Se6 2.5584(9) .
Sn1 Se5 2.5713(10) .
Sn1 Se9 2.6205(10) .
Sn1 Se4 2.8328(10) .
Sn2 Se8 2.5271(9) .
Sn2 Se10 2.5612(9) .
Sn2 Se5 2.5647(9) .
Sn2 Se11 2.7088(10) .
Sn2 Se4 2.7430(9) .
Sn3 Se11 2.5304(10) 4_456
Sn3 Se10 2.5659(9) .
Sn3 Se6 2.5743(10) .
Sn3 Se4 2.6995(9) .
Sn3 Se8 2.7222(9) 4_456
Se7 Sn1 2.5491(10) 2_665
Se8 Sn3 2.7222(9) 4_556
Se9 Sn1 2.6205(10) 2_665
Se11 Sn3 2.5304(10) 4_556
N1 C9 1.351(13) .
N1 C1 1.479(9) .
N1 H1A 0.8600 .
N2 C3 1.416(9) .
N2 C9 1.435(9) .
N2 C4 1.465(9) .
C1 C2 1.496(9) .
C1 H1B 0.9700 .
C1 H1C 0.9700 .
C2 C3 1.498(9) .
C2 H2A 0.9700 .
C2 H2B 0.9700 .
C3 H3B 0.9300 .
C4 C5 1.507(10) .
C4 H4A 0.9700 .
C4 H4B 0.9700 .
C5 C6 1.514(10) .
C5 H5A 0.9700 .
C5 H5B 0.9700 .
C6 C7 1.509(10) .
C6 H6A 0.9700 .
C6 H6B 0.9700 .
C7 C8 1.517(10) .
C7 H7A 0.9700 .
C7 H7B 0.9700 .
C8 C9 1.524(9) .
C8 H8A 0.9700 .
C8 H8B 0.9700 .
N3 C19 1.298(15) .
N3 C11 1.474(10) .
N3 H3A 0.8600 .
N4 C19 1.451(9) .
N4 C14 1.456(9) .
N4 C13 1.465(9) .
C11 C12 1.528(10) .
C11 H11A 0.9700 .
C11 H11B 0.9700 .
C12 C13 1.535(10) .
C12 H12A 0.9300 .
C13 H13A 0.9700 .
C13 H13B 0.9700 .
C14 C15 1.507(10) .
C14 H14A 0.9300 .
C15 C16 1.521(10) .
C15 H15A 0.9700 .
C15 H15B 0.9700 .
C16 C17 1.523(10) .
C16 H16A 0.9700 .
C16 H16B 0.9700 .
C17 C18 1.510(10) .
C17 H17A 0.9700 .
C17 H17B 0.9700 .
C18 C19 1.521(10) .
C18 H18A 0.9300 .
